data_7200274
loop_
_publ_author_name
'Gao, Chaoying'
'Liu, Shuxia'
'Xie, Linhua'
'Sun, Chunyan'
'Cao, Jianfang'
'Ren, Yuanhang'
'Feng, Dan'
'Su, Zhongming'

_publ_section_title
;
 Rational design microporous pillared-layer frameworks: syntheses,
 structures and gas sorption properties
;
_journal_issue 1
_journal_name_full CrystEngComm
_journal_page_first 177
_journal_paper_doi 10.1039/b812097h
_journal_volume 11
_journal_year 2009
_chemical_formula_sum 'C49 H47 N9 Ni2 O11'
_chemical_formula_weight 1055.38
_chemical_name_systematic
;
?
;
_space_group_IT_number 2
_symmetry_cell_setting triclinic
_symmetry_space_group_name_Hall '-P 1'
_symmetry_space_group_name_H-M 'P -1'
_atom_sites_solution_hydrogens geom
_atom_sites_solution_primary direct
_atom_sites_solution_secondary difmap
_audit_creation_method SHELXL-97
_cell_angle_alpha 87.826(4)
_cell_angle_beta 88.941(5)
_cell_angle_gamma 73.318(4)
_cell_formula_units_Z 1
_cell_length_a 8.793(2)
_cell_length_b 10.091(3)
_cell_length_c 15.404(4)
_cell_measurement_reflns_used 1273
_cell_measurement_temperature 293(2)
_cell_measurement_theta_max 21.70
_cell_measurement_theta_min 2.42
_cell_volume 1308.3(6)
_computing_cell_refinement 'Bruker SMART'
_computing_data_collection 'Bruker SMART'
_computing_data_reduction 'Bruker SAINT'
_computing_molecular_graphics 'Bruker SHELXTL'
_computing_publication_material 'Bruker SHELXTL'
_computing_structure_refinement 'SHELXL-97 (Sheldrick, 1997)'
_computing_structure_solution 'SHELXS-97 (Sheldrick, 1990)'
_diffrn_ambient_temperature 293(2)
_diffrn_measured_fraction_theta_full 0.972
_diffrn_measured_fraction_theta_max 0.972
_diffrn_measurement_device_type 'CCD area detector'
_diffrn_measurement_method 'phi and omega scans'
_diffrn_radiation_monochromator graphite
_diffrn_radiation_source 'fine-focus sealed tube'
_diffrn_radiation_type MoK\a
_diffrn_radiation_wavelength 0.71073
_diffrn_reflns_av_R_equivalents 0.0339
_diffrn_reflns_av_sigmaI/netI 0.0854
_diffrn_reflns_limit_h_max 10
_diffrn_reflns_limit_h_min -7
_diffrn_reflns_limit_k_max 12
_diffrn_reflns_limit_k_min -12
_diffrn_reflns_limit_l_max 19
_diffrn_reflns_limit_l_min -17
_diffrn_reflns_number 7380
_diffrn_reflns_theta_full 26.09
_diffrn_reflns_theta_max 26.09
_diffrn_reflns_theta_min 1.32
_exptl_absorpt_coefficient_mu 0.785
_exptl_absorpt_correction_T_max 0.9522
_exptl_absorpt_correction_T_min 0.7574
_exptl_absorpt_correction_type none
_exptl_crystal_colour green
_exptl_crystal_density_diffrn 1.340
_exptl_crystal_density_method 'not measured'
_exptl_crystal_description block
_exptl_crystal_F_000 548
_exptl_crystal_size_max 0.38
_exptl_crystal_size_mid 0.18
_exptl_crystal_size_min 0.06
_refine_diff_density_max 0.675
_refine_diff_density_min -0.439
_refine_diff_density_rms 0.082
_refine_ls_extinction_method none
_refine_ls_goodness_of_fit_ref 0.923
_refine_ls_hydrogen_treatment constr
_refine_ls_matrix_type full
_refine_ls_number_parameters 253
_refine_ls_number_reflns 5052
_refine_ls_number_restraints 0
_refine_ls_restrained_S_all 0.923
_refine_ls_R_factor_all 0.0740
_refine_ls_R_factor_gt 0.0546
_refine_ls_shift/su_max 0.001
_refine_ls_shift/su_mean 0.000
_refine_ls_structure_factor_coef Fsqd
_refine_ls_weighting_details 'calc w=1/[\s^2^(Fo^2^)+(0.0627P)^2^+0.0000P] where P=(Fo^2^+2Fc^2^)/3'
_refine_ls_weighting_scheme calc
_refine_ls_wR_factor_gt 0.1195
_refine_ls_wR_factor_ref 0.1271
_reflns_number_gt 3644
_reflns_number_total 5052
_reflns_threshold_expression >2sigma(I)
_cod_data_source_file b812097h.txt
_cod_data_source_block 2
_cod_depositor_comments
;
The following automatic conversions were performed:
'_symmetry_cell_setting' value 'Triclinic' changed to 'triclinic'
according to '/home/saulius/struct/CIF-dictionaries/cif_core.dic'
dictionary named 'cif_core.dic' version 2.4.1 from 2010-06-29.

Automatic conversion script
Id: cif_fix_enum 1527 2010-12-29 10:47:43Z saulius 
;
_cod_original_sg_symbol_H-M P-1
_cod_database_code 7200274

loop_
_symmetry_equiv_pos_as_xyz
'x, y, z'
'-x, -y, -z'

loop_
_atom_site_label
_atom_site_type_symbol
_atom_site_fract_x
_atom_site_fract_y
_atom_site_fract_z
_atom_site_U_iso_or_equiv
_atom_site_adp_type
_atom_site_occupancy
_atom_site_symmetry_multiplicity
_atom_site_calc_flag
_atom_site_refinement_flags
_atom_site_disorder_assembly
_atom_site_disorder_group
Ni1 Ni 0.94777(5) -0.07877(4) 0.64312(3) 0.02086(15) Uani 1 1 d . . .
O1 O 0.7871(3) -0.1901(2) 0.66471(15) 0.0276(5) Uani 1 1 d . . .
O2 O 0.7257(3) -0.3420(3) 0.58210(19) 0.0512(8) Uani 1 1 d . . .
O3 O 0.9351(3) -0.1135(2) 0.51367(14) 0.0236(5) Uani 1 1 d . . .
O4 O 0.8681(3) -0.0097(2) 0.38405(14) 0.0261(5) Uani 1 1 d . . .
N1 N 0.7637(3) 0.1125(3) 0.64504(18) 0.0260(7) Uani 1 1 d . . .
N2 N 0.1298(3) 0.7296(3) 0.65139(18) 0.0270(7) Uani 1 1 d . . .
N3 N 0.9732(3) -0.0539(3) 0.77574(18) 0.0279(7) Uani 1 1 d . . .
C1 C 0.6255(5) 0.1161(4) 0.6817(3) 0.0464(11) Uani 1 1 d . . .
H1 H 0.6127 0.0348 0.7070 0.056 Uiso 1 1 calc R . .
C2 C 0.4998(5) 0.2343(4) 0.6844(3) 0.0549(13) Uani 1 1 d . . .
H2 H 0.4046 0.2308 0.7103 0.066 Uiso 1 1 calc R . .
C3 C 0.5132(4) 0.3559(4) 0.6494(2) 0.0356(9) Uani 1 1 d . . .
C4 C 0.6563(5) 0.3540(4) 0.6136(3) 0.0656(16) Uani 1 1 d . . .
H4 H 0.6736 0.4354 0.5912 0.079 Uiso 1 1 calc R . .
C5 C 0.7758(5) 0.2304(4) 0.6105(3) 0.0549(13) Uani 1 1 d . . .
H5 H 0.8703 0.2306 0.5824 0.066 Uiso 1 1 calc R . .
C6 C 0.1185(6) 0.6195(4) 0.6087(3) 0.0636(14) Uani 1 1 d . . .
H6 H 0.0256 0.6256 0.5788 0.076 Uiso 1 1 calc R . .
C7 C 0.2415(6) 0.4960(4) 0.6076(3) 0.0637(14) Uani 1 1 d . . .
H7 H 0.2301 0.4217 0.5771 0.076 Uiso 1 1 calc R . .
C8 C 0.3792(4) 0.4845(4) 0.6515(2) 0.0347(9) Uani 1 1 d . . .
C9 C 0.3894(5) 0.5969(4) 0.6945(3) 0.0584(13) Uani 1 1 d . . .
H9 H 0.4813 0.5945 0.7242 0.070 Uiso 1 1 calc R . .
C10 C 0.2608(5) 0.7155(4) 0.6934(3) 0.0471(11) Uani 1 1 d . . .
H10 H 0.2690 0.7899 0.7249 0.056 Uiso 1 1 calc R . .
C11 C 0.9224(7) -0.1255(5) 0.8352(3) 0.0721(17) Uani 1 1 d . . .
H11 H 0.8772 -0.1927 0.8175 0.086 Uiso 1 1 calc R . .
C12 C 0.9316(8) -0.1079(6) 0.9225(3) 0.086(2) Uani 1 1 d . . .
H12 H 0.8932 -0.1633 0.9616 0.103 Uiso 1 1 calc R . .
C13 C 0.9950(5) -0.0118(4) 0.9532(2) 0.0370(9) Uani 1 1 d . . .
C14 C 1.0495(7) 0.0639(5) 0.8911(3) 0.0675(16) Uani 1 1 d . . .
H14 H 1.0954 0.1316 0.9070 0.081 Uiso 1 1 calc R . .
C15 C 1.0356(6) 0.0389(5) 0.8043(3) 0.0643(15) Uani 1 1 d . . .
H15 H 1.0735 0.0920 0.7634 0.077 Uiso 1 1 calc R . .
C16 C 0.7195(4) -0.2235(4) 0.6005(2) 0.0282(8) Uani 1 1 d . . .
C17 C 0.6124(4) -0.1076(3) 0.5461(2) 0.0241(7) Uani 1 1 d . . .
C18 C 0.4498(4) -0.0758(3) 0.5634(2) 0.0279(8) Uani 1 1 d . . .
H18 H 0.4149 -0.1281 0.6061 0.033 Uiso 1 1 calc R . .
C19 C 0.6614(4) -0.0290(3) 0.4797(2) 0.0244(8) Uani 1 1 d . . .
C20 C 0.8353(4) -0.0522(3) 0.4581(2) 0.0213(7) Uani 1 1 d . . .

loop_
_atom_site_aniso_label
_atom_site_aniso_U_11
_atom_site_aniso_U_22
_atom_site_aniso_U_33
_atom_site_aniso_U_23
_atom_site_aniso_U_13
_atom_site_aniso_U_12
Ni1 0.0162(2) 0.0212(2) 0.0194(2) -0.00240(16) 0.00035(17) 0.00414(17)
O1 0.0232(13) 0.0279(13) 0.0287(14) 0.0025(11) -0.0013(11) -0.0031(11)
O2 0.0490(18) 0.0301(15) 0.073(2) -0.0006(14) -0.0226(16) -0.0087(14)
O3 0.0179(12) 0.0265(12) 0.0205(13) 0.0000(10) -0.0026(10) 0.0029(10)
O4 0.0188(12) 0.0334(13) 0.0230(13) 0.0003(10) 0.0008(10) -0.0028(11)
N1 0.0186(15) 0.0238(15) 0.0300(17) -0.0048(12) 0.0015(13) 0.0033(12)
N2 0.0179(15) 0.0253(15) 0.0303(17) -0.0062(13) -0.0015(13) 0.0065(13)
N3 0.0296(17) 0.0288(16) 0.0221(16) -0.0016(13) 0.0000(13) -0.0029(14)
C1 0.038(2) 0.028(2) 0.064(3) 0.007(2) 0.020(2) 0.0022(18)
C2 0.029(2) 0.036(2) 0.087(4) 0.007(2) 0.029(2) 0.0075(19)
C3 0.029(2) 0.0246(19) 0.041(2) 0.0016(17) 0.0012(18) 0.0107(17)
C4 0.047(3) 0.029(2) 0.105(4) 0.021(2) 0.033(3) 0.010(2)
C5 0.030(2) 0.030(2) 0.092(4) 0.008(2) 0.028(2) 0.0093(18)
C6 0.049(3) 0.047(3) 0.078(4) -0.023(2) -0.021(3) 0.018(2)
C7 0.059(3) 0.040(3) 0.078(4) -0.022(2) -0.014(3) 0.013(2)
C8 0.024(2) 0.0277(19) 0.043(2) -0.0021(17) 0.0029(18) 0.0072(17)
C9 0.041(3) 0.044(3) 0.073(3) -0.009(2) -0.018(2) 0.017(2)
C10 0.037(2) 0.034(2) 0.060(3) -0.014(2) -0.012(2) 0.0084(19)
C11 0.127(5) 0.093(4) 0.026(2) -0.005(2) -0.002(3) -0.077(4)
C12 0.162(6) 0.111(4) 0.022(2) 0.006(3) 0.003(3) -0.098(5)
C13 0.043(2) 0.045(2) 0.021(2) -0.0059(18) 0.0016(18) -0.010(2)
C14 0.113(5) 0.090(4) 0.026(2) -0.004(2) -0.005(3) -0.070(4)
C15 0.106(4) 0.087(4) 0.022(2) -0.002(2) 0.004(2) -0.064(3)
C16 0.0216(19) 0.0296(19) 0.032(2) 0.0021(16) 0.0008(16) -0.0060(16)
C17 0.0179(17) 0.0278(18) 0.0245(19) -0.0006(14) -0.0057(14) -0.0031(15)
C18 0.0193(18) 0.034(2) 0.028(2) 0.0055(16) 0.0013(15) -0.0043(16)
C19 0.0178(17) 0.0282(18) 0.0252(19) -0.0036(15) -0.0003(15) -0.0031(15)
C20 0.0183(17) 0.0212(16) 0.0228(19) -0.0050(14) -0.0007(14) -0.0025(14)

loop_
_atom_type_symbol
_atom_type_description
_atom_type_scat_dispersion_real
_atom_type_scat_dispersion_imag
_atom_type_scat_source
C C 0.0033 0.0016 'International Tables Vol C Tables 4.2.6.8 and 6.1.1.4'
H H 0.0000 0.0000 'International Tables Vol C Tables 4.2.6.8 and 6.1.1.4'
N N 0.0061 0.0033 'International Tables Vol C Tables 4.2.6.8 and 6.1.1.4'
O O 0.0106 0.0060 'International Tables Vol C Tables 4.2.6.8 and 6.1.1.4'
Ni Ni 0.3393 1.1124 'International Tables Vol C Tables 4.2.6.8 and 6.1.1.4'

loop_
_geom_angle_atom_site_label_1
_geom_angle_atom_site_label_2
_geom_angle_atom_site_label_3
_geom_angle
_geom_angle_site_symmetry_1
_geom_angle_site_symmetry_3
_geom_angle_publ_flag
O3 Ni1 O1 87.31(9) . . ?
O3 Ni1 O4 89.61(9) . 2_756 ?
O1 Ni1 O4 172.41(9) . 2_756 ?
O3 Ni1 N3 176.44(10) . . ?
O1 Ni1 N3 93.03(10) . . ?
O4 Ni1 N3 89.62(10) 2_756 . ?
O3 Ni1 N2 86.95(10) . 1_645 ?
O1 Ni1 N2 87.42(10) . 1_645 ?
O4 Ni1 N2 85.48(10) 2_756 1_645 ?
N3 Ni1 N2 89.53(11) . 1_645 ?
O3 Ni1 N1 97.11(10) . . ?
O1 Ni1 N1 91.55(10) . . ?
O4 Ni1 N1 95.72(10) 2_756 . ?
N3 Ni1 N1 86.42(11) . . ?
N2 Ni1 N1 175.76(11) 1_645 . ?
C16 O1 Ni1 119.3(2) . . ?
C20 O3 Ni1 130.3(2) . . ?
C20 O4 Ni1 125.2(2) . 2_756 ?
C5 N1 C1 116.0(3) . . ?
C5 N1 Ni1 124.5(2) . . ?
C1 N1 Ni1 119.5(2) . . ?
C10 N2 C6 116.7(3) . . ?
C10 N2 Ni1 122.1(2) . 1_465 ?
C6 N2 Ni1 121.1(3) . 1_465 ?
C11 N3 C15 115.4(4) . . ?
C11 N3 Ni1 122.4(3) . . ?
C15 N3 Ni1 122.2(3) . . ?
N1 C1 C2 123.2(4) . . ?
N1 C1 H1 118.4 . . ?
C2 C1 H1 118.4 . . ?
C3 C2 C1 120.6(4) . . ?
C3 C2 H2 119.7 . . ?
C1 C2 H2 119.7 . . ?
C2 C3 C4 116.6(3) . . ?
C2 C3 C8 121.6(3) . . ?
C4 C3 C8 121.8(3) . . ?
C3 C4 C5 119.6(4) . . ?
C3 C4 H4 120.2 . . ?
C5 C4 H4 120.2 . . ?
N1 C5 C4 123.8(4) . . ?
N1 C5 H5 118.1 . . ?
C4 C5 H5 118.1 . . ?
N2 C6 C7 122.2(4) . . ?
N2 C6 H6 118.9 . . ?
C7 C6 H6 118.9 . . ?
C8 C7 C6 119.9(4) . . ?
C8 C7 H7 120.0 . . ?
C6 C7 H7 120.0 . . ?
C9 C8 C7 117.4(4) . . ?
C9 C8 C3 121.6(4) . . ?
C7 C8 C3 121.0(4) . . ?
C8 C9 C10 119.2(4) . . ?
C8 C9 H9 120.4 . . ?
C10 C9 H9 120.4 . . ?
N2 C10 C9 124.6(4) . . ?
N2 C10 H10 117.7 . . ?
C9 C10 H10 117.7 . . ?
N3 C11 C12 123.7(4) . . ?
N3 C11 H11 118.1 . . ?
C12 C11 H11 118.1 . . ?
C13 C12 C11 121.7(4) . . ?
C13 C12 H12 119.2 . . ?
C11 C12 H12 119.2 . . ?
C12 C13 C14 115.1(4) . . ?
C12 C13 C13 123.3(5) . 2_757 ?
C14 C13 C13 121.6(5) . 2_757 ?
C13 C14 C15 119.3(4) . . ?
C13 C14 H14 120.3 . . ?
C15 C14 H14 120.3 . . ?
N3 C15 C14 124.7(4) . . ?
N3 C15 H15 117.6 . . ?
C14 C15 H15 117.6 . . ?
O2 C16 O1 125.4(3) . . ?
O2 C16 C17 117.0(3) . . ?
O1 C16 C17 117.4(3) . . ?
C18 C17 C19 117.2(3) . . ?
C18 C17 C16 116.8(3) . . ?
C19 C17 C16 126.0(3) . . ?
C19 C18 C17 123.2(3) 2_656 . ?
C19 C18 H18 118.4 2_656 . ?
C17 C18 H18 118.4 . . ?
C18 C19 C17 119.6(3) 2_656 . ?
C18 C19 C20 119.2(3) 2_656 . ?
C17 C19 C20 121.1(3) . . ?
O3 C20 O4 125.0(3) . . ?
O3 C20 C19 118.2(3) . . ?
O4 C20 C19 116.8(3) . . ?

loop_
_geom_bond_atom_site_label_1
_geom_bond_atom_site_label_2
_geom_bond_distance
_geom_bond_site_symmetry_2
_geom_bond_publ_flag
Ni1 O3 2.048(2) . ?
Ni1 O1 2.058(2) . ?
Ni1 O4 2.091(2) 2_756 ?
Ni1 N3 2.091(3) . ?
Ni1 N2 2.128(3) 1_645 ?
Ni1 N1 2.134(3) . ?
O1 C16 1.267(4) . ?
O2 C16 1.226(4) . ?
O3 C20 1.250(4) . ?
O4 C20 1.261(4) . ?
O4 Ni1 2.091(2) 2_756 ?
N1 C5 1.317(4) . ?
N1 C1 1.322(4) . ?
N2 C10 1.300(5) . ?
N2 C6 1.342(5) . ?
N2 Ni1 2.128(3) 1_465 ?
N3 C11 1.296(5) . ?
N3 C15 1.307(5) . ?
C1 C2 1.375(5) . ?
C1 H1 0.9300 . ?
C2 C3 1.357(5) . ?
C2 H2 0.9300 . ?
C3 C4 1.360(5) . ?
C3 C8 1.483(4) . ?
C4 C5 1.383(5) . ?
C4 H4 0.9300 . ?
C5 H5 0.9300 . ?
C6 C7 1.397(5) . ?
C6 H6 0.9300 . ?
C7 C8 1.371(6) . ?
C7 H7 0.9300 . ?
C8 C9 1.361(6) . ?
C9 C10 1.390(5) . ?
C9 H9 0.9300 . ?
C10 H10 0.9300 . ?
C11 C12 1.370(6) . ?
C11 H11 0.9300 . ?
C12 C13 1.353(6) . ?
C12 H12 0.9300 . ?
C13 C14 1.366(5) . ?
C13 C13 1.478(7) 2_757 ?
C14 C15 1.384(6) . ?
C14 H14 0.9300 . ?
C15 H15 0.9300 . ?
C16 C17 1.510(5) . ?
C17 C18 1.395(4) . ?
C17 C19 1.407(4) . ?
C18 C19 1.375(4) 2_656 ?
C18 H18 0.9300 . ?
C19 C18 1.375(4) 2_656 ?
C19 C20 1.511(4) . ?

loop_
_platon_squeeze_void_nr
_platon_squeeze_void_average_x
_platon_squeeze_void_average_y
_platon_squeeze_void_average_z
_platon_squeeze_void_volume
_platon_squeeze_void_count_electrons
_platon_squeeze_void_content
1 -0.076 0.461 1.000 545 117 ' '
